data_7031167
loop_
_publ_author_name
'Field, John S.'
'Gertenbach, Jan-Andre'
'Haines, Raymond J.'
'Ledwaba, Lesibana P.'
'Mashapa, Ndoda T.'
'McMillin, David R.'
'Munro, Orde Q.'
'Summerton, Grant C.'

_publ_section_title
;
 Temperature dependence of the crystal structure and luminescence
 properties of [Pt{4&#x2032;-(o-ClC6H4)trpy}Cl]SbF6 (trpy =
 2,2&#x2032;:6&#x2032;,2&#x2033;-terpyridine)Electronic supplementary
 information (ESI) available: Fig. S1: Unit cell contents of
 [Pt{4&#x2032;-(o-ClC6H4)trpy}Cl]SbF6 viewed down the [a]-axis and Fig.
 S2: View of the cation stack in [Pt{4&#x2032;-(o-ClC6H4)trpy}Cl]SbF6. See
 http://www.rsc.org/suppdata/dt/b2/b209754k/
;
_journal_issue 6
_journal_name_full 'Dalton Transactions'
_journal_page_first 1176
_journal_paper_doi 10.1039/b209754k
_journal_year 2003
_chemical_formula_moiety '[Pt{4'(o-Cl-Ph)trpy}Cl]SbF6'
_chemical_formula_sum 'C21 H14 Cl2 F6 N3 Pt Sb'
_chemical_formula_weight 810.09
_chemical_name_systematic
; 
? 
;
_space_group_IT_number 14
_symmetry_cell_setting monoclinic
_symmetry_Int_Tables_number 14
_symmetry_space_group_name_Hall '-P 2yn'
_symmetry_space_group_name_H-M 'P 1 21/n 1'
_atom_sites_solution_hydrogens geom
_atom_sites_solution_primary direct
_atom_sites_solution_secondary difmap
_audit_creation_method SHELXL-97
_cell_angle_alpha 90.00
_cell_angle_beta 90.004(15)
_cell_angle_gamma 90.00
_cell_formula_units_Z 4
_cell_length_a 6.8182(10)
_cell_length_b 18.863(5)
_cell_length_c 18.276(4)
_cell_measurement_reflns_used 25
_cell_measurement_temperature 240(2)
_cell_measurement_theta_max 12
_cell_measurement_theta_min 3
_cell_volume 2350.5(9)
_computing_cell_refinement 'CELDIM, CAD4'
_computing_data_collection 'Nonius Cad4'
_computing_data_reduction 'XCAD4 (McArdle, 2000)'
_computing_molecular_graphics 'ORTEP 3 (Farrugia, 2000)'
_computing_publication_material SHELXS-97
_computing_structure_refinement 'SHELXL-97 (Sheldrick, 1997)'
_computing_structure_solution 'SHELXS-97 (Sheldrick, 1990)'
_diffrn_ambient_temperature 240(2)
_diffrn_measured_fraction_theta_full 0.999
_diffrn_measured_fraction_theta_max 0.999
_diffrn_measurement_device_type 'scintillation counter'
_diffrn_measurement_method 'omega-2theta scans'
_diffrn_radiation_monochromator graphite
_diffrn_radiation_source 'fine-focus sealed tube'
_diffrn_radiation_type MoKa
_diffrn_radiation_wavelength 0.70930
_diffrn_reflns_av_R_equivalents 0.0293
_diffrn_reflns_av_sigmaI/netI 0.0269
_diffrn_reflns_limit_h_max 8
_diffrn_reflns_limit_h_min -8
_diffrn_reflns_limit_k_max 22
_diffrn_reflns_limit_k_min -22
_diffrn_reflns_limit_l_max 21
_diffrn_reflns_limit_l_min -1
_diffrn_reflns_number 8909
_diffrn_reflns_theta_full 24.91
_diffrn_reflns_theta_max 24.91
_diffrn_reflns_theta_min 2.15
_diffrn_standards_decay_% 0
_diffrn_standards_interval_time '60 minutes'
_diffrn_standards_number 3
_exptl_absorpt_coefficient_mu 7.385
_exptl_absorpt_correction_T_max 0.1820
_exptl_absorpt_correction_T_min 0.1063
_exptl_absorpt_correction_type 'semi-empirical (psi scans)'
_exptl_crystal_colour orange
_exptl_crystal_density_diffrn 2.289
_exptl_crystal_density_method 'not measured'
_exptl_crystal_description parallelpiped
_exptl_crystal_F_000 1512
_exptl_crystal_size_max 0.55
_exptl_crystal_size_mid 0.35
_exptl_crystal_size_min 0.35
_refine_diff_density_max 2.602
_refine_diff_density_min -2.176
_refine_diff_density_rms 0.184
_refine_ls_extinction_method none
_refine_ls_goodness_of_fit_ref 1.167
_refine_ls_hydrogen_treatment mixed
_refine_ls_matrix_type full
_refine_ls_number_parameters 308
_refine_ls_number_reflns 4116
_refine_ls_number_restraints 0
_refine_ls_restrained_S_all 1.167
_refine_ls_R_factor_all 0.0513
_refine_ls_R_factor_gt 0.0406
_refine_ls_shift/su_max 0.013
_refine_ls_shift/su_mean 0.001
_refine_ls_structure_factor_coef Fsqd
_refine_ls_weighting_details 'calc w=1/[\s^2^(Fo^2^)+(0.1000P)^2^+0.0000P] where P=(Fo^2^+2Fc^2^)/3'
_refine_ls_weighting_scheme calc
_refine_ls_wR_factor_gt 0.1287
_refine_ls_wR_factor_ref 0.1394
_reflns_number_gt 3474
_reflns_number_total 4116
_reflns_threshold_expression >2sigma(I)
_cod_data_source_file b209754k.txt
_cod_data_source_block temdep240Kstructure
_cod_depositor_comments
;
The following automatic conversions were performed:
'_atom_site_symetry_multiplicity' tag replaced with
'_atom_site_symmetry_multiplicity'.

Automatic conversion script
Id: cif_correct_tags 1440 2010-10-19 06:21:57Z saulius 
;
_cod_original_sg_symbol_H-M P2(1)/n
_cod_database_code 7031167

loop_
_symmetry_equiv_pos_as_xyz
'x, y, z'
'x+1/2, -y+1/2, z+1/2'
'-x, -y, -z'
'-x-1/2, y-1/2, -z-1/2'

loop_
_atom_site_label
_atom_site_type_symbol
_atom_site_fract_x
_atom_site_fract_y
_atom_site_fract_z
_atom_site_U_iso_or_equiv
_atom_site_adp_type
_atom_site_occupancy
_atom_site_symmetry_multiplicity
_atom_site_calc_flag
_atom_site_refinement_flags
Pt Pt 0.75699(4) 0.010806(19) 0.994746(15) 0.03911(17) Uani 1 1 d .
Cl1 Cl 0.7373(3) -0.00962(12) 1.11870(12) 0.0497(5) Uani 1 1 d .
Cl2 Cl 0.5109(9) 0.0093(7) 0.6305(3) 0.376(10) Uani 1 1 d .
N1 N 0.6988(8) -0.0867(4) 0.9582(3) 0.0438(16) Uani 1 1 d .
N2 N 0.7728(10) 0.0282(4) 0.8903(4) 0.0482(18) Uani 1 1 d .
N3 N 0.8196(9) 0.1150(4) 0.9973(3) 0.0416(14) Uani 1 1 d .
C1 C 0.6598(11) -0.1458(5) 0.9994(5) 0.0488(19) Uani 1 1 d .
H1 H 0.6607 -0.1422 1.0507 0.074(8) Uiso 1 1 calc R
C2 C 0.6201(14) -0.2089(6) 0.9679(6) 0.064(3) Uani 1 1 d .
H2 H 0.5937 -0.2485 0.9976 0.074(8) Uiso 1 1 calc R
C3 C 0.6179(14) -0.2162(5) 0.8918(5) 0.059(2) Uani 1 1 d .
H3 H 0.5922 -0.2602 0.8697 0.074(8) Uiso 1 1 calc R
C4 C 0.6552(11) -0.1555(6) 0.8494(5) 0.057(2) Uani 1 1 d .
H4 H 0.6498 -0.1580 0.7981 0.074(8) Uiso 1 1 calc R
C5 C 0.6995(10) -0.0927(5) 0.8832(4) 0.049(2) Uani 1 1 d .
C6 C 0.7470(11) -0.0267(5) 0.8450(4) 0.0460(19) Uani 1 1 d .
C7 C 0.7747(13) -0.0156(5) 0.7713(5) 0.053(2) Uani 1 1 d .
H7 H 0.7611 -0.0537 0.7386 0.074(8) Uiso 1 1 calc R
C8 C 0.8219(13) 0.0505(6) 0.7449(4) 0.060(3) Uani 1 1 d .
C9 C 0.8394(13) 0.1050(5) 0.7940(4) 0.056(2) Uani 1 1 d .
H9 H 0.8668 0.1510 0.7771 0.074(8) Uiso 1 1 calc R
C10 C 0.8172(11) 0.0929(5) 0.8682(4) 0.0458(18) Uani 1 1 d .
C11 C 0.8436(11) 0.1449(5) 0.9287(4) 0.0464(19) Uani 1 1 d .
C12 C 0.8878(13) 0.2149(5) 0.9199(5) 0.055(2) Uani 1 1 d .
H12 H 0.9019 0.2342 0.8728 0.074(8) Uiso 1 1 calc R
C13 C 0.9116(13) 0.2572(5) 0.9813(5) 0.059(2) Uani 1 1 d .
H13 H 0.9419 0.3056 0.9764 0.074(8) Uiso 1 1 calc R
C14 C 0.8900(13) 0.2270(6) 1.0502(5) 0.061(2) Uani 1 1 d .
H14 H 0.9059 0.2545 1.0927 0.074(8) Uiso 1 1 calc R
C15 C 0.8450(11) 0.1561(5) 1.0550(4) 0.050(2) Uani 1 1 d .
H15 H 0.8316 0.1359 1.1017 0.074(8) Uiso 1 1 calc R
C16 C 0.864(2) 0.0629(6) 0.6656(4) 0.078(4) Uani 1 1 d .
C17 C 1.035(2) 0.0906(5) 0.6453(6) 0.097(5) Uani 1 1 d .
H17 H 1.1286 0.1009 0.6814 0.074(8) Uiso 1 1 calc R
C18 C 1.080(4) 0.1051(7) 0.5719(9) 0.153(9) Uani 1 1 d .
H18 H 1.2010 0.1258 0.5591 0.074(8) Uiso 1 1 calc R
C19 C 0.943(4) 0.0880(7) 0.5191(8) 0.150(11) Uani 1 1 d .
H19 H 0.9704 0.0959 0.4694 0.074(8) Uiso 1 1 calc R
C20 C 0.778(4) 0.0612(14) 0.5387(8) 0.175(13) Uani 1 1 d .
H20 H 0.6846 0.0525 0.5019 0.074(8) Uiso 1 1 calc R
C21 C 0.726(3) 0.0439(12) 0.6107(7) 0.133(7) Uani 1 1 d .
Sb Sb 0.38188(10) 0.28703(4) 0.79478(3) 0.0625(2) Uani 1 1 d .
F1 F 0.6093(14) 0.3290(6) 0.8311(6) 0.158(4) Uani 1 1 d .
F2 F 0.3586(16) 0.3631(5) 0.7320(5) 0.139(3) Uani 1 1 d .
F3 F 0.4184(16) 0.2108(4) 0.8543(5) 0.137(3) Uani 1 1 d .
F4 F 0.2418(16) 0.3314(5) 0.8674(5) 0.142(3) Uani 1 1 d .
F5 F 0.5323(14) 0.2385(5) 0.7238(6) 0.136(3) Uani 1 1 d .
F6 F 0.1562(13) 0.2456(6) 0.7584(5) 0.139(3) Uani 1 1 d .

loop_
_atom_site_aniso_label
_atom_site_aniso_U_11
_atom_site_aniso_U_22
_atom_site_aniso_U_33
_atom_site_aniso_U_23
_atom_site_aniso_U_13
_atom_site_aniso_U_12
Pt 0.0274(2) 0.0649(3) 0.0251(2) -0.00473(11) -0.00195(14) 0.01203(11)
Cl1 0.0392(12) 0.0828(15) 0.0269(10) 0.0002(8) -0.0018(8) 0.0098(9)
Cl2 0.081(4) 0.98(3) 0.065(3) -0.064(6) -0.036(3) 0.019(7)
N1 0.023(3) 0.074(4) 0.034(3) -0.012(3) -0.007(2) 0.011(3)
N2 0.033(4) 0.087(5) 0.025(3) -0.005(3) -0.001(3) 0.017(3)
N3 0.033(3) 0.061(4) 0.031(3) -0.005(3) -0.002(2) 0.016(3)
C1 0.035(4) 0.067(5) 0.045(5) -0.001(4) 0.004(3) 0.004(4)
C2 0.046(5) 0.082(7) 0.063(6) 0.002(5) 0.002(5) 0.009(4)
C3 0.059(5) 0.063(5) 0.054(5) -0.016(4) 0.005(4) -0.002(4)
C4 0.035(4) 0.094(7) 0.042(5) -0.025(5) -0.002(3) 0.004(4)
C5 0.024(3) 0.085(6) 0.039(4) -0.010(4) 0.000(3) 0.003(4)
C6 0.030(4) 0.075(5) 0.032(4) -0.005(4) -0.004(3) 0.013(4)
C7 0.043(5) 0.087(6) 0.031(4) -0.006(4) -0.009(4) 0.016(4)
C8 0.059(5) 0.096(7) 0.024(4) 0.010(4) -0.002(4) 0.043(5)
C9 0.062(5) 0.069(6) 0.036(4) 0.003(4) -0.007(4) 0.021(4)
C10 0.044(4) 0.065(5) 0.029(4) 0.002(3) -0.001(3) 0.020(4)
C11 0.037(4) 0.071(5) 0.032(4) 0.000(4) 0.000(3) 0.012(4)
C12 0.051(5) 0.075(6) 0.039(5) 0.001(4) 0.000(4) 0.009(4)
C13 0.051(5) 0.069(6) 0.058(6) -0.006(4) 0.000(4) 0.014(4)
C14 0.047(5) 0.084(7) 0.050(5) -0.022(5) -0.010(4) 0.013(4)
C15 0.036(4) 0.078(6) 0.036(4) -0.023(4) -0.003(3) 0.016(4)
C16 0.126(10) 0.089(7) 0.020(4) 0.009(4) 0.000(5) 0.062(7)
C17 0.187(15) 0.057(6) 0.046(6) 0.000(5) 0.043(8) 0.010(8)
C18 0.30(3) 0.074(9) 0.089(11) -0.007(8) 0.086(14) -0.044(13)
C19 0.35(3) 0.058(7) 0.037(7) -0.003(6) 0.033(12) 0.059(13)
C20 0.24(3) 0.25(3) 0.030(7) -0.010(11) -0.018(11) 0.16(2)
C21 0.121(13) 0.23(2) 0.045(7) -0.011(10) -0.010(7) 0.071(13)
Sb 0.0601(4) 0.0905(5) 0.0368(4) 0.0198(3) -0.0062(3) -0.0073(3)
F1 0.131(7) 0.203(10) 0.139(8) 0.065(7) -0.073(6) -0.091(7)
F2 0.189(9) 0.133(7) 0.095(6) 0.064(5) -0.040(6) -0.018(6)
F3 0.186(9) 0.116(6) 0.109(6) 0.068(5) -0.007(6) 0.005(6)
F4 0.186(9) 0.143(8) 0.097(6) -0.029(6) 0.046(6) 0.006(7)
F5 0.134(7) 0.134(7) 0.140(7) 0.006(6) 0.064(6) -0.002(6)
F6 0.100(6) 0.218(10) 0.099(6) 0.008(7) -0.033(5) -0.046(6)

loop_
_atom_type_symbol
_atom_type_description
_atom_type_scat_dispersion_real
_atom_type_scat_dispersion_imag
_atom_type_scat_source
C C 0.0033 0.0016 'International Tables Vol C Tables 4.2.6.8 and 6.1.1.4'
H H 0.0000 0.0000 'International Tables Vol C Tables 4.2.6.8 and 6.1.1.4'
N N 0.0061 0.0033 'International Tables Vol C Tables 4.2.6.8 and 6.1.1.4'
Cl Cl 0.1484 0.1585 'International Tables Vol C Tables 4.2.6.8 and 6.1.1.4'
Pt Pt -1.7033 8.3905 'International Tables Vol C Tables 4.2.6.8 and 6.1.1.4'
Sb Sb -0.5866 1.5461 'International Tables Vol C Tables 4.2.6.8 and 6.1.1.4'
F F 0.0171 0.0103 'International Tables Vol C Tables 4.2.6.8 and 6.1.1.4'

loop_
_geom_angle_atom_site_label_1
_geom_angle_atom_site_label_2
_geom_angle_atom_site_label_3
_geom_angle
N2 Pt N1 80.6(3)
N2 Pt N3 81.1(3)
N1 Pt N3 161.8(2)
N2 Pt Cl1 179.8(2)
N1 Pt Cl1 99.41(19)
N3 Pt Cl1 98.82(18)
C1 N1 C5 118.7(7)
C1 N1 Pt 127.2(5)
C5 N1 Pt 114.1(6)
C10 N2 C6 123.9(7)
C10 N2 Pt 118.0(6)
C6 N2 Pt 118.1(7)
C15 N3 C11 117.9(8)
C15 N3 Pt 128.3(6)
C11 N3 Pt 113.7(5)
C2 C1 N1 121.5(8)
C1 C2 C3 120.9(10)
C4 C3 C2 117.8(9)
C5 C4 C3 119.7(8)
C4 C5 N1 121.3(9)
C4 C5 C6 124.7(8)
N1 C5 C6 114.0(8)
N2 C6 C7 118.0(9)
N2 C6 C5 113.1(7)
C7 C6 C5 128.8(8)
C6 C7 C8 120.9(9)
C7 C8 C9 118.1(8)
C7 C8 C16 121.8(9)
C9 C8 C16 120.1(10)
C10 C9 C8 120.6(9)
N2 C10 C9 118.5(8)
N2 C10 C11 114.2(7)
C9 C10 C11 127.3(9)
C12 C11 N3 121.8(8)
C12 C11 C10 125.2(8)
N3 C11 C10 113.0(8)
C11 C12 C13 119.2(9)
C12 C13 C14 119.0(9)
C15 C14 C13 118.7(8)
N3 C15 C14 123.3(9)
C17 C16 C21 118.8(11)
C17 C16 C8 120.0(11)
C21 C16 C8 121.1(13)
C16 C17 C18 122.5(16)
C17 C18 C19 118.1(18)
C20 C19 C18 119.4(15)
C19 C20 C21 125(2)
C20 C21 C16 116(2)
C20 C21 Cl2 121.6(16)
C16 C21 Cl2 122.4(11)
F3 Sb F6 89.7(5)
F3 Sb F2 176.7(5)
F6 Sb F2 91.9(5)
F3 Sb F4 90.0(5)
F6 Sb F4 91.1(5)
F2 Sb F4 92.9(5)
F3 Sb F1 90.5(4)
F6 Sb F1 179.8(5)
F2 Sb F1 87.9(4)
F4 Sb F1 88.9(5)
F3 Sb F5 87.3(5)
F6 Sb F5 90.0(5)
F2 Sb F5 89.8(5)
F4 Sb F5 177.0(5)
F1 Sb F5 90.0(5)

loop_
_geom_bond_atom_site_label_1
_geom_bond_atom_site_label_2
_geom_bond_distance
Pt N2 1.941(7)
Pt N1 1.996(7)
Pt N3 2.012(7)
Pt Cl1 2.302(2)
Cl2 C21 1.65(2)
N1 C1 1.371(11)
N1 C5 1.376(10)
N2 C10 1.321(11)
N2 C6 1.336(12)
N3 C15 1.321(10)
N3 C11 1.383(10)
C1 C2 1.349(13)
C2 C3 1.399(14)
C3 C4 1.406(14)
C4 C5 1.370(13)
C5 C6 1.463(13)
C6 C7 1.376(12)
C7 C8 1.375(14)
C8 C9 1.369(13)
C8 C16 1.496(12)
C9 C10 1.383(11)
C10 C11 1.490(11)
C11 C12 1.364(12)
C12 C13 1.386(13)
C13 C14 1.389(13)
C14 C15 1.375(14)
C16 C17 1.329(18)
C16 C21 1.421(19)
C17 C18 1.403(17)
C18 C19 1.38(3)
C19 C20 1.29(3)
C20 C21 1.40(2)
Sb F3 1.819(7)
Sb F6 1.849(8)
Sb F2 1.845(7)
Sb F4 1.837(8)
Sb F1 1.864(7)
Sb F5 1.891(10)
